data_4513822
loop_
_publ_author_name
'Lu, Zhiyao'
'Demianets, Ivan'
'Hamze, Rasha'
'Terrile, Nicholas J.'
'Williams, Travis J.'

_publ_section_title
;
 A Prolific Catalyst for Selective Conversion of Neat Glycerol to Lactic
 Acid
;
_journal_issue 3
_journal_name_full 'ACS Catalysis'
_journal_page_first 2014
_journal_paper_doi 10.1021/acscatal.5b02732
_journal_volume 6
_journal_year 2016
_chemical_formula_moiety 'C18 H23 Ir N3, C F3 O3 S'
_chemical_formula_sum 'C19 H23 F3 Ir N3 O3 S'
_chemical_formula_weight 622.66
_space_group_crystal_system monoclinic
_space_group_IT_number 14
_space_group_name_Hall '-P 2ybc'
_space_group_name_H-M_alt 'P 1 21/c 1'
_symmetry_space_group_name_Hall '-P 2ybc'
_symmetry_space_group_name_H-M 'P 1 21/c 1'
_atom_sites_solution_hydrogens geom
_cell_angle_alpha 90
_cell_angle_beta 109.5060(10)
_cell_angle_gamma 90
_cell_formula_units_Z 4
_cell_length_a 14.9292(12)
_cell_length_b 12.2212(10)
_cell_length_c 12.2965(10)
_cell_measurement_reflns_used 9381
_cell_measurement_temperature 100.(2)
_cell_measurement_theta_max 30.5561
_cell_measurement_theta_min 2.2072
_cell_volume 2114.8(3)
_computing_cell_refinement 'APEX2 v2014.11-0 (Bruker AXS, 2014)'
_computing_data_collection 'Bruker Instrument Service v2012.12.0.3 (Bruker AXS, 2012)'
_computing_data_reduction 'SAINT V8.34A (Bruker AXS, 2013)'
_computing_publication_material 'SHELXTL XT 2014/4 (Bruker AXS, 2014)'
_computing_structure_refinement 'SHELXTL XL 2014/7 (Bruker AXS, 2014)'
_computing_structure_solution 'SHELXTL XT 2014/4 (Bruker AXS, 2014)'
_diffrn_ambient_temperature 100.(2)
_diffrn_detector_area_resol_mean 8.3333
_diffrn_measured_fraction_theta_full 0.991
_diffrn_measured_fraction_theta_max 0.991
_diffrn_measurement_device_type 'Bruker APEX II CCD'
_diffrn_measurement_method 'omega- and phi-scans'
_diffrn_radiation_monochromator 'TRIUMPH curved-crystal'
_diffrn_radiation_type 'MoK\a '
_diffrn_radiation_wavelength 0.71073
_diffrn_reflns_av_R_equivalents 0.0496
_diffrn_reflns_av_unetI/netI 0.0388
_diffrn_reflns_limit_h_max 21
_diffrn_reflns_limit_h_min -21
_diffrn_reflns_limit_k_max 17
_diffrn_reflns_limit_k_min -17
_diffrn_reflns_limit_l_max 17
_diffrn_reflns_limit_l_min -17
_diffrn_reflns_number 34687
_diffrn_reflns_theta_full 30.57
_diffrn_reflns_theta_max 30.57
_diffrn_reflns_theta_min 2.21
_diffrn_source 'fine-focus tube'
_exptl_absorpt_coefficient_mu 6.464
_exptl_absorpt_correction_T_max 0.66
_exptl_absorpt_correction_T_min 0.52
_exptl_absorpt_correction_type multi-scan
_exptl_absorpt_process_details 'SADABS 2014/5 (Bruker AXS, 2014)'
_exptl_crystal_colour 'clear orange-red'
_exptl_crystal_density_diffrn 1.956
_exptl_crystal_density_method 'not measured'
_exptl_crystal_description plate
_exptl_crystal_F_000 1208
_exptl_crystal_size_max 0.422
_exptl_crystal_size_mid 0.228
_exptl_crystal_size_min 0.070
_refine_diff_density_max 1.375
_refine_diff_density_min -1.018
_refine_ls_extinction_method none
_refine_ls_goodness_of_fit_ref 1.014
_refine_ls_hydrogen_treatment constr
_refine_ls_matrix_type full
_refine_ls_number_parameters 297
_refine_ls_number_reflns 6447
_refine_ls_number_restraints 19
_refine_ls_restrained_S_all 1.014
_refine_ls_R_factor_all 0.0359
_refine_ls_R_factor_gt 0.0241
_refine_ls_shift/su_max 0.002
_refine_ls_shift/su_mean 0.000
_refine_ls_structure_factor_coef Fsqd
_refine_ls_weighting_details 'w=1/[\s^2^(Fo^2^)+(0.0201P)^2^+1.3199P] where P=(Fo^2^+2Fc^2^)/3'
_refine_ls_weighting_scheme calc
_refine_ls_wR_factor_gt 0.0492
_refine_ls_wR_factor_ref 0.0527
_reflns_number_gt 5285
_reflns_number_total 6447
_reflns_threshold_expression 'I > 2\s(I)'
_cod_data_source_file cs5b02732_si_003.cif
_cod_data_source_block C19H23F3IrN3O3S
_cod_depositor_comments 'Adding full bibliography for 4513822--4513824.cif.'
_cod_database_code 4513822

loop_
_space_group_symop_operation_xyz
'x, y, z'
'-x, y+1/2, -z+1/2'
'-x, -y, -z'
'x, -y-1/2, z-1/2'

loop_
_atom_site_type_symbol
_atom_site_label
_atom_site_fract_x
_atom_site_fract_y
_atom_site_fract_z
_atom_site_U_iso_or_equiv
_atom_site_adp_type
_atom_site_calc_flag
_atom_site_refinement_flags_adp
_atom_site_refinement_flags_occupancy
_atom_site_refinement_flags_posn
_atom_site_occupancy
_atom_site_disorder_assembly
_atom_site_disorder_group
C C1 0.1280(2) 0.2871(3) 0.4997(3) 0.0225(6) Uani d . . . 1.0 . .
H H1 0.1381 0.2675 0.5819 0.027 Uiso calc U . R 1.0 . .
C C2 0.1089(2) 0.3986(3) 0.4749(3) 0.0256(7) Uani d . . . 1.0 . .
H H2 0.1078 0.443 0.5427 0.031 Uiso calc U . R 1.0 . .
C C3 0.0477(2) 0.4447(3) 0.3596(3) 0.0349(8) Uani d . . . 1.0 . .
H H3A 0.059 0.5244 0.3587 0.042 Uiso calc U . R 1.0 . .
H H3B -0.02 0.4336 0.351 0.042 Uiso calc U . R 1.0 . .
C C4 0.0671(2) 0.3922(3) 0.2568(3) 0.0299(8) Uani d . . . 1.0 . .
H H4A 0.0265 0.3266 0.2319 0.036 Uiso calc U . R 1.0 . .
H H4B 0.0502 0.4446 0.1917 0.036 Uiso calc U . R 1.0 . .
C C5 0.1711(2) 0.3594(3) 0.2869(2) 0.0216(6) Uani d . . . 1.0 . .
H H5 0.2049 0.3971 0.2396 0.026 Uiso calc U . R 1.0 . .
C C6 0.2060(2) 0.2556(3) 0.3248(3) 0.0214(6) Uani d . . . 1.0 . .
H H6 0.2598 0.2325 0.2987 0.026 Uiso calc U . R 1.0 . .
C C7 0.1493(2) 0.1617(3) 0.3470(3) 0.0281(7) Uani d . . . 1.0 . .
H H7A 0.1935 0.1041 0.3905 0.034 Uiso calc U . R 1.0 . .
H H7B 0.1099 0.1299 0.2722 0.034 Uiso calc U . R 1.0 . .
C C8 0.0845(2) 0.1958(3) 0.4152(3) 0.0252(7) Uani d . . . 1.0 . .
H H8A 0.0226 0.2203 0.3608 0.03 Uiso calc U . R 1.0 . .
H H8B 0.0728 0.1317 0.4579 0.03 Uiso calc U . R 1.0 . .
C C9 0.4077(2) 0.4142(2) 0.3792(2) 0.0155(5) Uani d . . . 1.0 . .
H H9 0.3579 0.4496 0.3204 0.019 Uiso calc U . R 1.0 . .
C C10 0.4985(2) 0.4183(2) 0.3738(2) 0.0177(6) Uani d . . . 1.0 . .
H H10 0.5106 0.4564 0.3127 0.021 Uiso calc U . R 1.0 . .
C C11 0.5715(2) 0.3666(2) 0.4578(3) 0.0180(6) Uani d . . . 1.0 . .
H H11 0.6344 0.3677 0.4553 0.022 Uiso calc U . R 1.0 . .
C C12 0.5508(2) 0.3128(2) 0.5464(2) 0.0150(5) Uani d . . . 1.0 . .
H H12 0.5997 0.2766 0.6055 0.018 Uiso calc U . R 1.0 . .
C C13 0.4589(2) 0.3125(2) 0.5480(2) 0.0127(5) Uani d . . . 1.0 . .
C C14 0.4343(2) 0.2587(2) 0.6454(2) 0.0153(5) Uani d . . . 1.0 . .
H H14A 0.3879 0.1991 0.6144 0.018 Uiso calc U . R 1.0 . .
H H14B 0.4922 0.2266 0.7016 0.018 Uiso calc U . R 1.0 . .
C C15 0.4344(2) 0.3774(2) 0.8153(2) 0.0150(5) Uani d . . . 1.0 . .
H H15 0.4892 0.3488 0.8725 0.018 Uiso calc U . R 1.0 . .
C C16 0.3805(2) 0.4621(2) 0.8272(2) 0.0167(6) Uani d . . . 1.0 . .
H H16 0.3897 0.5043 0.8949 0.02 Uiso calc U . R 1.0 . .
C C17 0.3155(2) 0.4004(2) 0.6431(2) 0.0134(5) Uani d . . . 1.0 . .
C C18 0.2420(2) 0.5676(2) 0.6983(3) 0.0217(6) Uani d . . . 1.0 . .
H H18A 0.2119 0.5766 0.6148 0.033 Uiso calc U . R 1.0 . .
H H18B 0.2763 0.6346 0.7313 0.033 Uiso calc U . R 1.0 . .
H H18C 0.1931 0.5529 0.7333 0.033 Uiso calc U . R 1.0 . .
C C19 0.1735(3) 0.6363(4) 0.0740(5) 0.0393(13) Uani d . P D 0.814(4) A 1
F F1 0.1460(2) 0.7356(2) 0.0349(3) 0.0494(10) Uani d . P D 0.814(4) A 1
F F2 0.1131(2) 0.5681(2) -0.0003(4) 0.0733(15) Uani d . P D 0.814(4) A 1
F F3 0.1600(3) 0.6267(3) 0.1766(4) 0.0654(11) Uani d . P D 0.814(4) A 1
O O1 0.3067(4) 0.4927(4) 0.1218(5) 0.0321(11) Uani d . P D 0.814(4) A 1
O O2 0.3015(3) 0.6296(3) -0.0245(3) 0.0399(11) Uani d . P D 0.814(4) A 1
O O3 0.3484(3) 0.6840(4) 0.1762(3) 0.0284(9) Uani d . P D 0.814(4) A 1
S S1 0.2955(3) 0.6069(3) 0.0886(4) 0.0186(4) Uani d . P D 0.814(4) A 1
C C19' 0.1807(12) 0.6443(14) 0.0177(16) 0.0393(13) Uani d . P D 0.186(4) A 2
F F1' 0.1747(11) 0.7489(11) -0.0059(16) 0.0494(10) Uani d . P D 0.186(4) A 2
F F2' 0.1333(10) 0.6165(12) 0.0900(17) 0.0733(15) Uani d . P D 0.186(4) A 2
F F3' 0.1388(10) 0.5903(14) -0.0796(14) 0.0654(11) Uani d . P D 0.186(4) A 2
O O1' 0.289(2) 0.4791(16) 0.101(3) 0.0321(11) Uani d . P D 0.186(4) A 2
O O2' 0.3446(14) 0.6177(17) 0.0030(15) 0.0399(11) Uani d . P D 0.186(4) A 2
O O3' 0.3325(16) 0.662(2) 0.1899(17) 0.0284(9) Uani d . P D 0.186(4) A 2
S S1' 0.3003(12) 0.5955(16) 0.0890(16) 0.0186(4) Uani d . P D 0.186(4) A 2
Ir Ir1 0.24856(2) 0.36230(2) 0.47415(2) 0.01253(3) Uani d . . . 1.0 . .
N N1 0.38669(16) 0.36195(17) 0.46458(19) 0.0114(4) Uani d . . . 1.0 . .
N N2 0.39391(17) 0.34025(18) 0.70264(19) 0.0139(5) Uani d . . . 1.0 . .
N N3 0.30859(17) 0.47583(19) 0.7213(2) 0.0155(5) Uani d . . . 1.0 . .

loop_
_atom_site_aniso_label
_atom_site_aniso_U_11
_atom_site_aniso_U_22
_atom_site_aniso_U_33
_atom_site_aniso_U_12
_atom_site_aniso_U_13
_atom_site_aniso_U_23
C1 0.0156(15) 0.0377(18) 0.0165(14) -0.0045(13) 0.0087(12) -0.0001(12)
C2 0.0099(14) 0.0432(19) 0.0229(15) 0.0023(13) 0.0045(12) -0.0100(14)
C3 0.0181(17) 0.039(2) 0.042(2) 0.0102(15) 0.0029(15) -0.0019(16)
C4 0.0190(17) 0.0410(19) 0.0220(16) 0.0001(14) -0.0035(13) 0.0078(14)
C5 0.0171(15) 0.0341(16) 0.0108(12) -0.0017(13) 0.0010(11) 0.0014(12)
C6 0.0179(15) 0.0306(16) 0.0159(14) -0.0017(12) 0.0058(12) -0.0083(12)
C7 0.0239(17) 0.0284(17) 0.0280(17) -0.0058(13) 0.0036(14) -0.0081(13)
C8 0.0176(15) 0.0303(17) 0.0268(16) -0.0059(13) 0.0063(13) 0.0025(13)
C9 0.0203(14) 0.0139(12) 0.0126(12) -0.0007(11) 0.0061(11) -0.0017(10)
C10 0.0268(16) 0.0142(13) 0.0164(13) -0.0040(12) 0.0129(12) -0.0030(11)
C11 0.0169(14) 0.0194(13) 0.0204(14) -0.0046(12) 0.0098(11) -0.0080(11)
C12 0.0150(14) 0.0158(13) 0.0150(13) -0.0008(11) 0.0061(11) -0.0035(10)
C13 0.0145(13) 0.0114(12) 0.0126(12) 0.0014(10) 0.0050(10) -0.0015(9)
C14 0.0177(14) 0.0153(13) 0.0133(12) 0.0019(11) 0.0057(11) 0.0001(10)
C15 0.0144(13) 0.0201(14) 0.0108(12) -0.0029(10) 0.0048(10) 0.0028(10)
C16 0.0172(14) 0.0215(14) 0.0118(12) -0.0030(11) 0.0053(11) -0.0009(10)
C17 0.0148(13) 0.0141(12) 0.0143(12) 0.0015(10) 0.0088(11) 0.0017(10)
C18 0.0227(16) 0.0200(14) 0.0219(14) 0.0031(12) 0.0068(12) -0.0002(11)
C19 0.016(2) 0.035(2) 0.060(4) -0.0117(18) 0.003(2) -0.004(3)
F1 0.0306(19) 0.0246(13) 0.078(3) 0.0075(12) -0.0023(15) -0.0090(14)
F2 0.0204(15) 0.0410(18) 0.126(4) -0.0031(13) -0.0194(18) -0.0350(19)
F3 0.042(2) 0.087(3) 0.082(3) -0.0064(17) 0.040(2) -0.016(2)
O1 0.034(3) 0.0283(17) 0.029(3) 0.0046(15) 0.004(2) 0.0074(16)
O2 0.070(3) 0.0345(17) 0.0219(19) 0.000(2) 0.025(2) 0.0034(14)
O3 0.021(2) 0.041(2) 0.0237(16) -0.0084(14) 0.0080(12) -0.0140(16)
S1 0.0171(5) 0.0231(10) 0.0147(3) 0.0004(5) 0.0041(4) 0.0005(5)
C19' 0.016(2) 0.035(2) 0.060(4) -0.0117(18) 0.003(2) -0.004(3)
F1' 0.0306(19) 0.0246(13) 0.078(3) 0.0075(12) -0.0023(15) -0.0090(14)
F2' 0.0204(15) 0.0410(18) 0.126(4) -0.0031(13) -0.0194(18) -0.0350(19)
F3' 0.042(2) 0.087(3) 0.082(3) -0.0064(17) 0.040(2) -0.016(2)
O1' 0.034(3) 0.0283(17) 0.029(3) 0.0046(15) 0.004(2) 0.0074(16)
O2' 0.070(3) 0.0345(17) 0.0219(19) 0.000(2) 0.025(2) 0.0034(14)
O3' 0.021(2) 0.041(2) 0.0237(16) -0.0084(14) 0.0080(12) -0.0140(16)
S1' 0.0171(5) 0.0231(10) 0.0147(3) 0.0004(5) 0.0041(4) 0.0005(5)
Ir1 0.01163(5) 0.01592(5) 0.00994(5) 0.00139(4) 0.00345(4) 0.00031(4)
N1 0.0130(11) 0.0103(10) 0.0107(10) -0.0004(9) 0.0040(8) -0.0019(8)
N2 0.0128(11) 0.0176(11) 0.0108(10) 0.0001(9) 0.0031(9) 0.0013(8)
N3 0.0171(12) 0.0174(11) 0.0125(11) 0.0002(9) 0.0058(9) 0.0008(9)

loop_
_atom_type_symbol
_atom_type_description
_atom_type_scat_dispersion_real
_atom_type_scat_dispersion_imag
_atom_type_scat_source
C C 0.0033 0.0016 'International Tables Vol C Tables 4.2.6.8 and 6.1.1.4'
H H 0.0000 0.0000 'International Tables Vol C Tables 4.2.6.8 and 6.1.1.4'
N N 0.0061 0.0033 'International Tables Vol C Tables 4.2.6.8 and 6.1.1.4'
O O 0.0106 0.0060 'International Tables Vol C Tables 4.2.6.8 and 6.1.1.4'
Ir Ir -1.4442 7.9887 'International Tables Vol C Tables 4.2.6.8 and 6.1.1.4'
S S 0.1246 0.1234 'International Tables Vol C Tables 4.2.6.8 and 6.1.1.4'
F F 0.0171 0.0103 'International Tables Vol C Tables 4.2.6.8 and 6.1.1.4'

loop_
_geom_angle_atom_site_label_1
_geom_angle_atom_site_label_2
_geom_angle_atom_site_label_3
_geom_angle
C2 C1 C8 123.8(3)
C2 C1 Ir1 70.75(17)
C8 C1 Ir1 113.9(2)
C2 C1 H1 113.7
C8 C1 H1 113.7
Ir1 C1 H1 113.7
C1 C2 C3 125.4(3)
C1 C2 Ir1 70.84(17)
C3 C2 Ir1 111.0(2)
C1 C2 H2 113.9
C3 C2 H2 113.9
Ir1 C2 H2 113.9
C2 C3 C4 113.3(3)
C2 C3 H3A 108.9
C4 C3 H3A 108.9
C2 C3 H3B 108.9
C4 C3 H3B 108.9
H3A C3 H3B 107.7
C5 C4 C3 111.7(3)
C5 C4 H4A 109.3
C3 C4 H4A 109.3
C5 C4 H4B 109.3
C3 C4 H4B 109.3
H4A C4 H4B 107.9
C6 C5 C4 124.0(3)
C6 C5 Ir1 69.96(16)
C4 C5 Ir1 112.7(2)
C6 C5 H5 114.1
C4 C5 H5 114.1
Ir1 C5 H5 114.1
C5 C6 C7 125.8(3)
C5 C6 Ir1 72.96(17)
C7 C6 Ir1 109.2(2)
C5 C6 H6 113.7
C7 C6 H6 113.7
Ir1 C6 H6 113.7
C6 C7 C8 112.8(3)
C6 C7 H7A 109.0
C8 C7 H7A 109.0
C6 C7 H7B 109.0
C8 C7 H7B 109.0
H7A C7 H7B 107.8
C1 C8 C7 111.8(3)
C1 C8 H8A 109.3
C7 C8 H8A 109.3
C1 C8 H8B 109.3
C7 C8 H8B 109.3
H8A C8 H8B 107.9
N1 C9 C10 122.7(3)
N1 C9 H9 118.6
C10 C9 H9 118.6
C11 C10 C9 119.4(3)
C11 C10 H10 120.3
C9 C10 H10 120.3
C10 C11 C12 118.4(3)
C10 C11 H11 120.8
C12 C11 H11 120.8
C13 C12 C11 119.6(3)
C13 C12 H12 120.2
C11 C12 H12 120.2
N1 C13 C12 122.1(2)
N1 C13 C14 116.8(2)
C12 C13 C14 121.2(2)
N2 C14 C13 109.4(2)
N2 C14 H14A 109.8
C13 C14 H14A 109.8
N2 C14 H14B 109.8
C13 C14 H14B 109.8
H14A C14 H14B 108.2
C16 C15 N2 106.4(2)
C16 C15 H15 126.8
N2 C15 H15 126.8
C15 C16 N3 107.0(2)
C15 C16 H16 126.5
N3 C16 H16 126.5
N3 C17 N2 103.8(2)
N3 C17 Ir1 138.5(2)
N2 C17 Ir1 117.62(19)
N3 C18 H18A 109.5
N3 C18 H18B 109.5
H18A C18 H18B 109.5
N3 C18 H18C 109.5
H18A C18 H18C 109.5
H18B C18 H18C 109.5
F1 C19 F2 105.5(4)
F1 C19 F3 107.1(4)
F2 C19 F3 107.9(4)
F1 C19 S1 113.6(4)
F2 C19 S1 111.8(4)
F3 C19 S1 110.6(4)
O1 S1 O2 114.6(4)
O1 S1 O3 115.7(3)
O2 S1 O3 113.3(3)
O1 S1 C19 103.7(4)
O2 S1 C19 104.4(3)
O3 S1 C19 103.0(3)
F1' C19' F3' 108.1(16)
F1' C19' F2' 112.4(16)
F3' C19' F2' 106.0(14)
F1' C19' S1' 114.4(13)
F3' C19' S1' 111.4(14)
F2' C19' S1' 104.3(13)
O3' S1' O2' 115.1(16)
O3' S1' O1' 119.3(18)
O2' S1' O1' 111.0(18)
O3' S1' C19' 102.9(14)
O2' S1' C19' 101.6(13)
O1' S1' C19' 104.2(15)
C17 Ir1 N1 84.33(10)
C17 Ir1 C2 95.47(11)
N1 Ir1 C2 167.82(12)
C17 Ir1 C1 95.68(11)
N1 Ir1 C1 153.77(11)
C2 Ir1 C1 38.41(13)
C17 Ir1 C6 155.15(12)
N1 Ir1 C6 88.09(10)
C2 Ir1 C6 96.81(12)
C1 Ir1 C6 80.97(12)
C17 Ir1 C5 167.64(11)
N1 Ir1 C5 97.11(10)
C2 Ir1 C5 80.52(12)
C1 Ir1 C5 88.43(12)
C6 Ir1 C5 37.09(11)
C9 N1 C13 117.8(2)
C9 N1 Ir1 121.88(19)
C13 N1 Ir1 120.28(18)
C17 N2 C15 111.6(2)
C17 N2 C14 121.7(2)
C15 N2 C14 126.2(2)
C17 N3 C16 111.2(2)
C17 N3 C18 126.2(2)
C16 N3 C18 122.4(2)

loop_
_geom_bond_atom_site_label_1
_geom_bond_atom_site_label_2
_geom_bond_distance
C1 C2 1.405(5)
C1 C8 1.515(4)
C1 Ir1 2.136(3)
C1 H1 1.0
C2 C3 1.517(5)
C2 Ir1 2.134(3)
C2 H2 1.0
C3 C4 1.528(5)
C3 H3A 0.99
C3 H3B 0.99
C4 C5 1.524(5)
C4 H4A 0.99
C4 H4B 0.99
C5 C6 1.391(4)
C5 Ir1 2.206(3)
C5 H5 1.0
C6 C7 1.505(5)
C6 Ir1 2.167(3)
C6 H6 1.0
C7 C8 1.535(5)
C7 H7A 0.99
C7 H7B 0.99
C8 H8A 0.99
C8 H8B 0.99
C9 N1 1.353(3)
C9 C10 1.380(4)
C9 H9 0.95
C10 C11 1.380(4)
C10 H10 0.95
C11 C12 1.393(4)
C11 H11 0.95
C12 C13 1.379(4)
C12 H12 0.95
C13 N1 1.357(3)
C13 C14 1.514(4)
C14 N2 1.461(3)
C14 H14A 0.99
C14 H14B 0.99
C15 C16 1.349(4)
C15 N2 1.390(3)
C15 H15 0.95
C16 N3 1.394(4)
C16 H16 0.95
C17 N3 1.360(3)
C17 N2 1.369(4)
C17 Ir1 2.036(3)
C18 N3 1.462(4)
C18 H18A 0.98
C18 H18B 0.98
C18 H18C 0.98
C19 F1 1.319(5)
C19 F2 1.339(5)
C19 F3 1.347(7)
C19 S1 1.806(6)
O1 S1 1.448(4)
O2 S1 1.449(4)
O3 S1 1.450(4)
C19' F1' 1.307(15)
C19' F3' 1.326(16)
C19' F2' 1.352(16)
C19' S1' 1.808(15)
O1' S1' 1.447(15)
O2' S1' 1.446(15)
O3' S1' 1.430(15)
Ir1 N1 2.104(2)

loop_
_geom_torsion_atom_site_label_1
_geom_torsion_atom_site_label_2
_geom_torsion_atom_site_label_3
_geom_torsion_atom_site_label_4
_geom_torsion
C8 C1 C2 C3 -3.9(5)
Ir1 C1 C2 C3 102.6(3)
C8 C1 C2 Ir1 -106.4(3)
C1 C2 C3 C4 -44.1(5)
Ir1 C2 C3 C4 36.7(4)
C2 C3 C4 C5 -32.8(4)
C3 C4 C5 C6 93.9(4)
C3 C4 C5 Ir1 13.5(4)
C4 C5 C6 C7 -2.7(5)
Ir1 C5 C6 C7 101.7(3)
C4 C5 C6 Ir1 -104.4(3)
C5 C6 C7 C8 -45.3(4)
Ir1 C6 C7 C8 37.2(3)
C2 C1 C8 C7 94.3(4)
Ir1 C1 C8 C7 12.2(3)
C6 C7 C8 C1 -32.8(4)
N1 C9 C10 C11 0.6(4)
C9 C10 C11 C12 -0.7(4)
C10 C11 C12 C13 0.1(4)
C11 C12 C13 N1 0.9(4)
C11 C12 C13 C14 -177.6(2)
N1 C13 C14 N2 -58.4(3)
C12 C13 C14 N2 120.1(3)
N2 C15 C16 N3 -0.6(3)
F1 C19 S1 O1 -175.0(4)
F2 C19 S1 O1 -55.8(5)
F3 C19 S1 O1 64.5(4)
F1 C19 S1 O2 -54.6(5)
F2 C19 S1 O2 64.6(5)
F3 C19 S1 O2 -175.1(4)
F1 C19 S1 O3 64.0(5)
F2 C19 S1 O3 -176.8(4)
F3 C19 S1 O3 -56.5(4)
F1' C19' S1' O3' 57.(2)
F3' C19' S1' O3' -179.9(17)
F2' C19' S1' O3' -66.0(16)
F1' C19' S1' O2' -62.2(19)
F3' C19' S1' O2' 60.7(18)
F2' C19' S1' O2' 174.6(15)
F1' C19' S1' O1' -178.(2)
F3' C19' S1' O1' -55.(2)
F2' C19' S1' O1' 59.(2)
C10 C9 N1 C13 0.4(4)
C10 C9 N1 Ir1 177.5(2)
C12 C13 N1 C9 -1.1(4)
C14 C13 N1 C9 177.5(2)
C12 C13 N1 Ir1 -178.32(19)
C14 C13 N1 Ir1 0.2(3)
N3 C17 N2 C15 0.2(3)
Ir1 C17 N2 C15 177.82(18)
N3 C17 N2 C14 -171.7(2)
Ir1 C17 N2 C14 5.8(3)
C16 C15 N2 C17 0.2(3)
C16 C15 N2 C14 171.8(2)
C13 C14 N2 C17 56.7(3)
C13 C14 N2 C15 -114.1(3)
N2 C17 N3 C16 -0.6(3)
Ir1 C17 N3 C16 -177.4(2)
N2 C17 N3 C18 173.5(3)
Ir1 C17 N3 C18 -3.3(5)
C15 C16 N3 C17 0.8(3)
C15 C16 N3 C18 -173.6(3)
